data_7012492
loop_
_publ_author_name
'Walker, Glen W.'
'Geue, Rodney J.'
'Haller, Kenneth J.'
'David Rae, A.'
'Sargeson, Alan M.'

_publ_section_title
;
 New synthetic routes to hexa-aza cages using cobalt(iii)
 tris(1,2-diamine) templates
;
_journal_issue 3
_journal_name_full 'Dalton Transactions'
_journal_page_first 279
_journal_paper_doi 10.1039/b211343k
_journal_year 2003
_chemical_formula_moiety '(C28 H54 N6 Co 3+), (Cl -)2, (Cl O4 -)'
_chemical_formula_sum 'C28 H54 Cl3 Co N6 O4'
_chemical_formula_weight 704.07
_space_group_IT_number 92
_symmetry_cell_setting tetragonal
_symmetry_Int_Tables_number 92
_symmetry_space_group_name_Hall 'P 4abw 2nw'
_symmetry_space_group_name_H-M 'P 41 21 2'
_audit_creation_date 2002-03-14
_audit_creation_method 'by teXsan v1.8'
_audit_update_record
;

structure also known as glen

2002-03-15  run through checkcif
;
_cell_angle_alpha 90
_cell_angle_beta 90
_cell_angle_gamma 90
_cell_formula_units_Z 4
_cell_length_a 15.315(2)
_cell_length_b 15.315(2)
_cell_length_c 13.764(3)
_cell_measurement_reflns_used 25
_cell_measurement_temperature 296.2
_cell_measurement_theta_max 48.7
_cell_measurement_theta_min 40.3
_cell_volume 3228.3(9)
_computing_cell_refinement 'MSC/AFC Diffractometer Control'
_computing_data_collection 'MSC/AFC Diffractometer Control'
_computing_data_reduction 'teXsan (MSC, 1992-1997)'
_computing_publication_material 'teXsan (MSC, 1992-1997)'
_computing_structure_refinement 'RAELS96 (Rae, 1996)'
_computing_structure_solution
;
Shelxs86 (Sheldrick, 1986)
;
_diffrn_ambient_temperature 296.2
_diffrn_measurement_device_details
;
Rigaku AFC6R diffractometer with extended arm and  evacuated collimator
and beam tunnel. Data cannot be collected beyond \y 60 deg
in this configuration.
;
_diffrn_measurement_device_type 'Rigaku AFC6R'
_diffrn_measurement_method \w-2\q
_diffrn_radiation_detector 'scintillation counter'
_diffrn_radiation_monochromator graphite
_diffrn_radiation_source 'X-ray tube'
_diffrn_radiation_type 'Cu K\a'
_diffrn_radiation_wavelength 1.5418
_diffrn_reflns_av_R_equivalents 0.062
_diffrn_reflns_limit_h_max 17
_diffrn_reflns_limit_h_min 0
_diffrn_reflns_limit_k_max 17
_diffrn_reflns_limit_k_min -17
_diffrn_reflns_limit_l_max 15
_diffrn_reflns_limit_l_min -15
_diffrn_reflns_number 10049
_diffrn_reflns_reduction_process 'Lp corrections applied'
_diffrn_reflns_theta_max 60.0
_diffrn_reflns_theta_min 2.0
_diffrn_standards_decay_% -2.0
_diffrn_standards_interval_count 150
_diffrn_standards_number 3
_exptl_absorpt_coefficient_mu 6.8
_exptl_absorpt_correction_T_max 0.495
_exptl_absorpt_correction_T_min 0.367
_exptl_absorpt_correction_type analytical
_exptl_absorpt_process_details
;
(de Meulenaer & Tompa, 1965)
;
_exptl_crystal_colour orange
_exptl_crystal_density_diffrn 1.45
_exptl_crystal_density_meas ?
_exptl_crystal_description octahedron
_exptl_crystal_F_000 1496
_exptl_crystal_size_max 0.22
_exptl_crystal_size_mid 0.20
_exptl_crystal_size_min 0.16
_refine_diff_density_max 1.5
_refine_diff_density_min -0.9
_refine_ls_abs_structure_details
;
Absolute structure by comparative refinement.  Opposite hand in P4~3~2~1~2
gives R=0.126, wR=0.178, S=4.66.
;
_refine_ls_extinction_method none
_refine_ls_goodness_of_fit_all 1.300
_refine_ls_goodness_of_fit_ref 1.376
_refine_ls_hydrogen_treatment noref
_refine_ls_matrix_type full
_refine_ls_number_constraints 0
_refine_ls_number_parameters 184
_refine_ls_number_reflns 1752
_refine_ls_number_restraints 0
_refine_ls_R_factor_all 0.0681
_refine_ls_R_factor_gt 0.0395
_refine_ls_shift/su_max 0.050
_refine_ls_shift/su_mean 0.020
_refine_ls_structure_factor_coef F
_refine_ls_weighting_details 'w = 1/[\s^2^(Fo) + 0.0009|Fo|^2^]'
_refine_ls_weighting_scheme sigma
_refine_ls_wR_factor_all 0.0582
_refine_ls_wR_factor_ref 0.0526
_reflns_number_gt 1752
_reflns_number_total 2414
_reflns_threshold_expression I>3.00\s(I)
_cod_data_source_file b211343k.txt
_cod_data_source_block kjh3
_cod_original_cell_volume 3228(1)
_cod_original_formula_sum 'C28 H54 Cl3 Co N6 O4 '
_cod_database_code 7012492

loop_
_symmetry_equiv_pos_as_xyz
'   +x,   +y,   +z'
'   -x,   -y, 1/2+z'
'   1/2-x,  1/2+y, 1/4-z'
'   1/2+x,  1/2-y, 3/4-z'
'   +y,   x, -z'
'   -y, -x, 1/2-z'
'   1/2-y,  1/2+x, 1/4+z'
'   1/2+y,  1/2-x, 3/4+z'

loop_
_atom_site_aniso_label
_atom_site_aniso_U_11
_atom_site_aniso_U_22
_atom_site_aniso_U_33
_atom_site_aniso_U_12
_atom_site_aniso_U_13
_atom_site_aniso_U_23
Co1 0.0304(3) 0.0304(3) 0.0305(5) -0.0005(5) -0.0006(3) -0.0006(3)
C1 0.066(4) 0.080(4) 0.060(3) 0.001(3) 0.015(4) 0.028(4)
C2 0.050(3) 0.069(4) 0.050(3) -0.001(3) 0.007(3) 0.016(3)
C11 0.051(3) 0.061(4) 0.044(3) 0.000(3) -0.003(3) 0.016(3)
N12 0.033(2) 0.036(2) 0.040(2) 0.001(2) -0.003(2) 0.003(2)
C13 0.044(3) 0.032(3) 0.044(3) 0.000(2) -0.008(2) -0.003(2)
C14 0.053(4) 0.054(3) 0.057(3) 0.009(3) -0.011(3) 0.005(3)
C15 0.064(4) 0.057(4) 0.084(5) 0.021(3) -0.021(3) -0.003(3)
C21 0.069(4) 0.063(3) 0.048(3) 0.001(3) 0.011(3) 0.001(3)
N22 0.034(2) 0.043(3) 0.034(2) 0.002(2) 0.000(2) -0.002(2)
C23 0.039(3) 0.046(3) 0.038(3) 0.010(2) -0.001(2) -0.009(2)
C24 0.058(4) 0.067(4) 0.046(3) 0.015(3) -0.003(3) -0.019(3)
C25 0.070(4) 0.062(4) 0.073(4) 0.013(3) -0.016(4) -0.034(3)
C26 0.059(4) 0.045(3) 0.093(5) 0.001(3) -0.015(4) -0.025(3)
C27 0.052(4) 0.044(3) 0.073(4) 0.000(3) -0.017(3) -0.011(3)
C28 0.043(3) 0.034(3) 0.038(3) 0.002(2) -0.007(2) -0.005(2)
N29 0.037(2) 0.031(2) 0.042(2) 0.003(2) 0.001(2) -0.004(2)
C30 0.066(4) 0.053(3) 0.053(3) -0.021(3) 0.003(3) 0.001(3)
Cl1 0.049(1) 0.053(1) 0.067(1) -0.003(1) -0.019(1) -0.008(1)
Cl2 0.098(6) 0.100(6) 0.139(7) -0.019(6) 0.031(4) 0.030(4)
O1 0.217(11) 0.253(14) 0.258(13) 0.085(11) 0.149(12) 0.122(12)
O2 0.232(13) 0.265(13) 0.249(15) -0.028(18) -0.072(13) -0.055(11)
O3 0.149(6) 0.204(11) 0.179(10) 0.038(8) 0.028(6) 0.071(9)
O4 0.218(17) 0.100(11) 0.342(22) -0.038(6) 0.078(7) 0.044(6)
H1C1 0.066 0.080 0.060 0.001 0.015 0.028
H2C1 0.066 0.080 0.060 0.001 0.015 0.028
H3C1 0.066 0.080 0.060 0.001 0.015 0.028
H1C11 0.051 0.061 0.044 0.000 -0.003 0.016
H2C11 0.051 0.061 0.044 0.000 -0.003 0.016
H1N12 0.033 0.036 0.040 0.001 -0.003 0.003
H1C13 0.044 0.032 0.044 0.000 -0.008 -0.003
H1C14 0.053 0.054 0.057 0.009 -0.011 0.005
H2C14 0.053 0.054 0.057 0.009 -0.011 0.005
H1C15 0.064 0.057 0.084 0.021 -0.021 -0.003
H2C15 0.064 0.057 0.084 0.021 -0.021 -0.003
H1C21 0.069 0.063 0.048 0.001 0.011 0.001
H2C21 0.069 0.063 0.048 0.001 0.011 0.001
H1N22 0.034 0.043 0.034 0.002 0.000 -0.002
H1C23 0.039 0.046 0.038 0.010 -0.001 -0.009
H1C24 0.058 0.067 0.046 0.015 -0.003 -0.019
H2C24 0.058 0.067 0.046 0.015 -0.003 -0.019
H1C25 0.070 0.062 0.073 0.013 -0.016 -0.034
H2C25 0.070 0.062 0.073 0.013 -0.016 -0.034
H1C26 0.059 0.045 0.093 0.001 -0.015 -0.025
H2C26 0.059 0.045 0.093 0.001 -0.015 -0.025
H1C27 0.052 0.044 0.073 0.000 -0.017 -0.011
H2C27 0.052 0.044 0.073 0.000 -0.017 -0.011
H1C28 0.043 0.034 0.038 0.002 -0.007 -0.005
H1N29 0.037 0.031 0.042 0.003 0.001 -0.004
H1C30 0.066 0.053 0.053 -0.021 0.003 0.001
H2C30 0.066 0.053 0.053 -0.021 0.003 0.001

loop_
_atom_site_label
_atom_site_fract_x
_atom_site_fract_y
_atom_site_fract_z
_atom_site_occupancy
_atom_site_U_iso_or_equiv
_atom_site_refinement_flags
_atom_site_thermal_displace_type
_atom_site_calc_flag
_atom_site_calc_attached_atom
Co1 0.82504(5) 0.17496(5) 0.25000(0) 1.0 0.0305(3) . Uani d ?
C1 0.6866(4) 0.0346(4) 0.5045(4) 1.0 0.069(2) . Uani d ?
C2 0.7349(4) 0.0795(4) 0.4201(4) 1.0 0.056(2) . Uani d ?
C11 0.8302(4) 0.0660(4) 0.4300(4) 1.0 0.052(1) . Uani d ?
N12 0.8841(2) 0.0981(2) 0.3467(3) 1.0 0.036(1) . Uani d ?
C13 0.9311(3) 0.0261(3) 0.2942(3) 1.0 0.040(1) . Uani d ?
C14 0.9973(4) -0.0218(4) 0.3554(4) 1.0 0.055(1) . Uani d ?
C15 1.0455(4) -0.0873(4) 0.2946(5) 1.0 0.068(2) . Uani d ?
C21 0.7127(4) 0.1777(4) 0.4274(4) 1.0 0.060(2) . Uani d ?
N22 0.7565(3) 0.2348(3) 0.3527(3) 1.0 0.037(1) . Uani d ?
C23 0.8128(3) 0.3036(3) 0.3987(3) 1.0 0.041(1) . Uani d ?
C24 0.7604(4) 0.3738(4) 0.4515(4) 1.0 0.057(2) . Uani d ?
C25 0.8213(4) 0.4438(4) 0.4917(5) 1.0 0.068(2) . Uani d ?
C26 0.8788(4) 0.4820(4) 0.4129(5) 1.0 0.065(2) . Uani d ?
C27 0.9308(4) 0.4121(4) 0.3602(4) 1.0 0.056(2) . Uani d ?
C28 0.8674(3) 0.3448(3) 0.3190(4) 1.0 0.038(1) . Uani d ?
N29 0.9117(3) 0.2703(2) 0.2660(3) 1.0 0.037(1) . Uani d ?
C30 0.9559(4) 0.3001(4) 0.1737(4) 1.0 0.058(1) . Uani d ?
Cl1 1.0446(1) 0.2052(1) 0.4307(1) 1.0 0.056(1) . Uani d ?
Cl2 0.7358(6) 0.2733(7) 0.7400(8) 0.5 0.112(6) . Uani d ?
O1 0.8007(10) 0.2656(16) 0.6733(14) 0.5 0.243(10) . Uani d ?
O2 0.7677(11) 0.3115(13) 0.8218(14) 0.5 0.249(11) . Uani d ?
O3 0.6705(9) 0.3234(10) 0.7029(9) 0.5 0.177(8) . Uani d ?
O4 0.7041(14) 0.1928(9) 0.7621(18) 0.5 0.220(8) . Uani d ?
H1C1 0.6223 0.0440 0.4973 1.0 0.069 . Uani d ?
H2C1 0.6995 -0.0294 0.5035 1.0 0.069 . Uani d ?
H3C1 0.7068 0.0600 0.5676 1.0 0.069 . Uani d ?
H1C11 0.8410 0.0020 0.4373 1.0 0.052 . Uani d ?
H2C11 0.8501 0.0971 0.4899 1.0 0.052 . Uani d ?
H1N12 0.9310 0.1348 0.3765 1.0 0.036 . Uani d ?
H1C13 0.8868 -0.0169 0.2706 1.0 0.040 . Uani d ?
H1C14 0.9665 -0.0528 0.4095 1.0 0.055 . Uani d ?
H2C14 1.0398 0.0210 0.3832 1.0 0.055 . Uani d ?
H1C15 1.0036 -0.1333 0.2727 1.0 0.068 . Uani d ?
H2C15 1.0923 -0.1147 0.3350 1.0 0.068 . Uani d ?
H1C21 0.7307 0.1987 0.4933 1.0 0.060 . Uani d ?
H2C21 0.6481 0.1844 0.4199 1.0 0.060 . Uani d ?
H1N22 0.7085 0.2666 0.3185 1.0 0.037 . Uani d ?
H1C23 0.8528 0.2748 0.4464 1.0 0.041 . Uani d ?
H1C24 0.7274 0.3464 0.5063 1.0 0.057 . Uani d ?
H2C24 0.7184 0.4012 0.4050 1.0 0.057 . Uani d ?
H1C25 0.8591 0.4173 0.5430 1.0 0.068 . Uani d ?
H2C25 0.7853 0.4916 0.5209 1.0 0.068 . Uani d ?
H1C26 0.9204 0.5244 0.4432 1.0 0.065 . Uani d ?
H2C26 0.8412 0.5132 0.3648 1.0 0.065 . Uani d ?
H1C27 0.9717 0.3831 0.4066 1.0 0.056 . Uani d ?
H2C27 0.9649 0.4392 0.3061 1.0 0.056 . Uani d ?
H1C28 0.8273 0.3750 0.2726 1.0 0.038 . Uani d ?
H1N29 0.9586 0.2476 0.3099 1.0 0.037 . Uani d ?
H1C30 0.9516 0.3652 0.1711 1.0 0.058 . Uani d ?
H2C30 1.0187 0.2825 0.1778 1.0 0.058 . Uani d ?

loop_
_atom_type_symbol
_atom_type_oxidation_number
_atom_type_number_in_cell
_atom_type_scat_dispersion_real
_atom_type_scat_dispersion_imag
_atom_type_scat_source
C 0 112 0.0181 0.0091
;International Tables for Crystallography
(1992, Vol. C, Tables 4.2.6.8 and 6.1.1.1)
;
H 0 216 0.000 0.000
;International Tables for Crystallography
(1992, Vol. C, Table 6.1.1.2)
;
Cl 0 12 0.3639 0.7018
;International Tables for Crystallography
(1992, Vol. C, Tables 4.2.6.8 and 6.1.1.1)
;
Co 0 4 -2.3653 3.6143
;International Tables for Crystallography
(1992, Vol. C, Tables 4.2.6.8 and 6.1.1.1)
;
N 0 24 0.00311 0.0180
;International Tables for Crystallography
(1992, Vol. C, Tables 4.2.6.8 and 6.1.1.1)
;
O 0 16 0.0492 0.0322
;International Tables for Crystallography
(1992, Vol. C, Tables 4.2.6.8 and 6.1.1.1)
;

loop_
_geom_angle_atom_site_label_1
_geom_angle_atom_site_label_2
_geom_angle_atom_site_label_3
_geom_angle
_geom_angle_site_symmetry_1
_geom_angle_site_symmetry_2
_geom_angle_site_symmetry_3
_geom_angle_publ_flag
N22 Co1 N29 86.3(2) . . . yes
N12 Co1 N12 84.8(2) . . 6_665 yes
N12 Co1 N22 92.1(1) . . . yes
N12 Co1 N29 93.2(2) . . . yes
N12 Co1 N29 90.8(2) . . 6_665 yes
N22 Co1 N22 91.1(2) . . 6_665 yes
N22 Co1 N29 89.9(2) . . 6_665 yes
N12 Co1 N22 175.6(2) . . 6_665 yes
N29 Co1 N29 174.6(2) . . 6_665 yes
C1 C2 C11 110.0(4) . . . yes
C1 C2 C21 106.3(5) . . . yes
C11 C2 C21 110.3(5) . . . yes
C1 C2 C30 108.4(5) . . 6_665 yes
C11 C2 C30 112.4(5) . . 6_665 yes
C21 C2 C30 109.3(5) . . 6_665 yes
C2 C11 N12 115.4(4) . . . yes
Co1 N12 C11 117.0(3) . . . yes
Co1 N12 C13 109.2(3) . . . yes
C11 N12 C13 113.1(4) . . . yes
N12 C13 C14 114.2(4) . . . yes
N12 C13 C13 105.9(3) . . 6_665 yes
C14 C13 C13 111.4(3) . . 6_665 yes
C13 C14 C15 110.1(4) . . . yes
C14 C15 C15 112.1(4) . . 6_665 yes
C2 C21 N22 115.0(4) . . . yes
Co1 N22 C21 117.0(3) . . . yes
Co1 N22 C23 108.7(3) . . . yes
C21 N22 C23 112.0(4) . . . yes
N22 C23 C24 113.2(4) . . . yes
N22 C23 C28 107.7(4) . . . yes
C24 C23 C28 109.9(4) . . . yes
C23 C24 C25 110.4(4) . . . yes
C24 C25 C26 111.5(5) . . . yes
C25 C26 C27 112.0(5) . . . yes
C26 C27 C28 108.7(4) . . . yes
C23 C28 C27 111.3(4) . . . yes
C23 C28 N29 106.4(3) . . . yes
C27 C28 N29 113.8(4) . . . yes
Co1 N29 C28 107.9(3) . . . yes
Co1 N29 C30 115.3(3) . . . yes
C28 N29 C30 112.2(4) . . . yes
N29 C30 C2 117.0(4) . . 6_665 yes
Co1 N12 Cl1 106.8(1) . . . yes
C11 N12 Cl1 108.6(3) . . . yes
C13 N12 Cl1 100.6(2) . . . yes
Co1 N22 Cl1 122.2(2) . . 4_455 yes
C21 N22 Cl1 79.9(3) . . 4_455 yes
C23 N22 Cl1 114.5(2) . . 4_455 yes
Co1 N29 Cl1 105.9(1) . . . yes
C28 N29 Cl1 100.2(2) . . . yes
C30 N29 Cl1 113.9(3) . . . yes

loop_
_geom_bond_atom_site_label_1
_geom_bond_atom_site_label_2
_geom_bond_distance
_geom_bond_site_symmetry_1
_geom_bond_site_symmetry_2
_geom_bond_publ_flag
Co1 N12 1.995(4) . . yes
Co1 N22 1.985(4) . . yes
Co1 N29 1.986(4) . . yes
C1 C2 1.540(7) . . yes
C2 C30 1.499(7) . 6_665 yes
C2 C11 1.481(8) . . yes
C11 N12 1.495(6) . . yes
N12 C13 1.502(6) . . yes
C13 C13 1.528(9) . 6_665 yes
C13 C14 1.509(7) . . yes
C14 C15 1.501(8) . . yes
C15 C15 1.525(13) . 6_665 yes
C2 C21 1.545(8) . . yes
C21 N22 1.506(7) . . yes
N22 C23 1.501(6) . . yes
C23 C24 1.525(7) . . yes
C24 C25 1.525(8) . . yes
C25 C26 1.516(9) . . yes
C26 C27 1.519(7) . . yes
C23 C28 1.517(7) . . yes
C27 C28 1.524(7) . . yes
C28 N29 1.515(6) . . yes
N29 C30 1.510(6) . . yes
C30 C2 1.499(7) . *6_665 yes
N12 Cl1 3.173(4) . . yes
N29 Cl1 3.205(4) . . yes
N22 Cl1 3.404(4) . 4_455 yes
Cl2 O1 1.359(7) . . yes

loop_
_geom_torsion_atom_site_label_1
_geom_torsion_atom_site_label_2
_geom_torsion_atom_site_label_3
_geom_torsion_atom_site_label_4
_geom_torsion
_geom_torsion_site_symmetry_1
_geom_torsion_site_symmetry_2
_geom_torsion_site_symmetry_3
_geom_torsion_site_symmetry_4
_geom_torsion_publ_flag
C11 N12 Co1 N22 37.8(4) . . . . no
C13 N12 Co1 N22 167.9(3) . . . . no
C11 N12 Co1 N29 124.2(3) . . . . no
C13 N12 Co1 N29 -105.6(3) . . . . no
C11 N12 Co1 N12 -145.3(4) . . . 6_665 no
C13 N12 Co1 N12 -15.2(2) . . . 6_665 no
C11 N12 Co1 N29 -52.2(4) . . . 6_665 no
C13 N12 Co1 N29 78.0(3) . . . 6_665 no
C21 N22 Co1 N12 -46.5(4) . . . . no
C23 N22 Co1 N12 81.5(3) . . . . no
C21 N22 Co1 N29 -139.6(4) . . . . no
C23 N22 Co1 N29 -11.6(3) . . . . no
C21 N22 Co1 N22 130.5(4) . . . 6_665 no
C23 N22 Co1 N22 -101.4(3) . . . 6_665 no
C21 N22 Co1 N29 44.2(4) . . . 6_665 no
C23 N22 Co1 N29 172.3(3) . . . 6_665 no
C28 N29 Co1 N12 -109.0(3) . . . . no
C30 N29 Co1 N12 124.6(4) . . . . no
C28 N29 Co1 N22 -17.1(3) . . . . no
C30 N29 Co1 N22 -143.5(4) . . . . no
C28 N29 Co1 N12 166.2(3) . . . 6_665 no
C30 N29 Co1 N12 39.8(4) . . . 6_665 no
C28 N29 Co1 N22 74.1(3) . . . 6_665 no
C30 N29 Co1 N22 -52.4(4) . . . 6_665 no
N12 C11 C2 C1 173.6(5) . . . . no
N12 C11 C2 C21 -69.5(6) . . . . no
N12 C11 C2 C30 52.7(7) . . . 6_665 no
N22 C21 C2 C1 177.9(5) . . . . no
N22 C21 C2 C11 58.7(6) . . . . no
N22 C21 C2 C30 -65.3(6) . . . 6_665 no
Co1 N12 C11 C2 12.5(6) . . . . no
C13 N12 C11 C2 -115.8(5) . . . . no
C14 C13 N12 Co1 164.6(3) . . . . no
C13 C13 N12 Co1 41.6(4) 6_665 . . . no
C14 C13 N12 C11 -63.2(5) . . . . no
C13 C13 N12 C11 173.8(4) 6_665 . . . no
C15 C14 C13 N12 -175.5(4) . . . . no
C15 C14 C13 C13 -55.6(6) . . . 6_665 no
C15 C15 C14 C13 54.8(7) 6_665 . . . no
Co1 N22 C21 C2 5.9(6) . . . . no
C23 N22 C21 C2 -120.5(5) . . . . no
C24 C23 N22 Co1 159.6(3) . . . . no
C28 C23 N22 Co1 37.9(4) . . . . no
C24 C23 N22 C21 -69.6(5) . . . . no
C28 C23 N22 C21 168.7(4) . . . . no
C25 C24 C23 N22 -177.1(5) . . . . no
C25 C24 C23 C28 -56.6(6) . . . . no
C27 C28 C23 N22 -176.7(4) . . . . no
N29 C28 C23 N22 -52.2(4) . . . . no
C27 C28 C23 C24 59.6(5) . . . . no
N29 C28 C23 C24 -175.9(4) . . . . no
C26 C25 C24 C23 54.8(6) . . . . no
C27 C26 C25 C24 -55.6(6) . . . . no
C28 C27 C26 C25 56.4(6) . . . . no
C23 C28 C27 C26 -58.7(5) . . . . no
N29 C28 C27 C26 181.1(4) . . . . no
Co1 N29 C28 C23 41.7(4) . . . . no
C30 N29 C28 C23 169.9(4) . . . . no
Cl1 N29 C28 C23 -68.9(3) . . . . no
Co1 N29 C28 C27 164.7(3) . . . . no
C30 N29 C28 C27 -67.1(5) . . . . no
C2 C30 N29 Co1 9.1(6) 6_665 . . . no
C2 C30 N29 C28 -115.1(5) 6_665 . . . no
